data_2107419
loop_
_publ_author_name
'le Fur, Y.'
'Aleonard, S.'

_publ_section_title
;
 Structure du pentafluorodiberyllate Cs Be2 F5
;
_journal_name_full 'Acta Crystallographica B (24,1968-38,1982)'
_journal_page_first 2115
_journal_page_last 2118
_journal_volume 28
_journal_year 1972
_chemical_formula_sum 'Be2 Cs F5'
_chemical_name_systematic 'Cs (Be2 F5)'
_space_group_IT_number 213
_symmetry_space_group_name_Hall 'P 4bd 2ab 3'
_symmetry_space_group_name_H-M 'P 41 3 2'
_cell_angle_alpha 90
_cell_angle_beta 90
_cell_angle_gamma 90
_cell_formula_units_Z 4
_cell_length_a 7.936
_cell_length_b 7.936
_cell_length_c 7.936
_cell_volume 499.810
_citation_journal_id_ASTM ACBCAR
_cod_data_source_file leFur_ACBCAR_1972_200.cif
_cod_data_source_block Be2Cs1F5
_cod_original_cell_volume 499.81
_cod_original_formula_sum 'Be2 Cs1 F5'
_cod_database_code 2107419

loop_
_symmetry_equiv_pos_as_xyz
x,y,z
-y+1/4,x+3/4,z+1/4
-x+1/2,-y,z+1/2
y+1/4,-x+1/4,z+3/4
x+1/2,-y+1/2,-z
y+3/4,x+1/4,-z+1/4
-x,y+1/2,-z+1/2
-y+3/4,-x+3/4,-z+3/4
z,x,y
-x+1/4,z+3/4,y+1/4
-z+1/2,-x,y+1/2
x+1/4,-z+1/4,y+3/4
z+1/2,-x+1/2,-y
x+3/4,z+1/4,-y+1/4
-z,x+1/2,-y+1/2
-x+3/4,-z+3/4,-y+3/4
y,z,x
y+1/2,-z+1/2,-x
z+3/4,y+1/4,-x+1/4
-y,z+1/2,-x+1/2
-z+3/4,-y+3/4,-x+3/4
-y+1/2,-z,x+1/2
z+1/4,-y+1/4,x+3/4
-z+1/4,y+3/4,x+1/4

loop_
_atom_site_label
_atom_site_type_symbol
_atom_site_fract_x
_atom_site_fract_y
_atom_site_fract_z
_atom_site_occupancy
_atom_site_U_iso_or_equiv
F2 F-1 0.125 0.0329 0.2829 1 0.0
F1 F-1 0.991 0.991 0.991 1 0.0
Be1 Be+2 0.1006 0.1006 0.1006 1 0.0
Cs1 Cs+1 0.375 0.375 0.375 1 0.0
